data_4020857
loop_
_publ_author_name
'Jean-Hugues Fournier'
'Thierry Maris'
'James D. Wuest'

_publ_section_title
;
 Molecular Tectonics. Porous Hydrogen-Bonded Networks
 Built from Derivatives of 9,9'-Spirobifluorene
;
_journal_name_full 'Journal of Organic Chemistry'
_journal_page_first 1762
_journal_page_last 1775
_journal_paper_doi 10.1021/jo0348118
_journal_volume 69
_journal_year 2004
_chemical_formula_moiety 'C37 H32 N24,  2(C4 H8 O2), 8(C2 H6 O S)'
_chemical_formula_sum 'C85 H144 N24 O24 S8'
_chemical_formula_weight 2142.72
_space_group_IT_number 117
_symmetry_cell_setting tetragonal
_symmetry_space_group_name_Hall 'P -4 -2ab'
_symmetry_space_group_name_H-M 'P -4 b 2'
_cell_angle_alpha 90.00
_cell_angle_beta 90.00
_cell_angle_gamma 90.00
_cell_formula_units_Z 2
_cell_length_a 23.519(4)
_cell_length_b 23.519(4)
_cell_length_c 10.2647(13)
_cell_measurement_temperature 223(2)
_cell_volume 5677.8(14)
_diffrn_ambient_temperature 223(2)
_exptl_crystal_density_diffrn 1.253
_cod_depositor_comments
;
The following automatic conversions were performed:
'_symmetry_cell_setting' value 'Tetragonal' changed to 'tetragonal'
according to '/home/saulius/struct/CIF-dictionaries/cif_core.dic'
dictionary named 'cif_core.dic' version 2.4.1 from
2010-06-29.

'_geom_bond_publ_flag' value 'Y' changed to 'y' according to
'/home/saulius/struct/CIF-dictionaries/cif_core.dic' dictionary named
'cif_core.dic' version 2.4.1 from 2010-06-29 (92 times).

Automatic conversion script
Id: cif_fix_enum 1527 2010-12-29 10:47:43Z saulius 
;
_cod_database_code 4020857

loop_
_symmetry_equiv_pos_as_xyz
'x, y, z'
'-x, -y, z'
'y, -x, -z'
'-y, x, -z'
'x+1/2, -y+1/2, z'
'-x+1/2, y+1/2, z'
'y+1/2, x+1/2, -z'
'-y+1/2, -x+1/2, -z'

loop_
_atom_site_label
_atom_site_type_symbol
_atom_site_fract_x
_atom_site_fract_y
_atom_site_fract_z
_atom_site_U_iso_or_equiv
_atom_site_adp_type
_atom_site_occupancy
_atom_site_symmetry_multiplicity
_atom_site_calc_flag
_atom_site_refinement_flags
_atom_site_disorder_assembly
_atom_site_disorder_group
C1 C 1.0000 0.0000 0.5000 0.0464(16) Uani 1 4 d S . .
N1 N 0.86652(15) -0.15424(16) 0.6301(3) 0.0702(10) Uani 1 1 d . . .
H1 H 0.8496 -0.1496 0.5554 0.084 Uiso 1 1 calc . . .
C2 C 0.96795(15) -0.03786(15) 0.5947(3) 0.0478(8) Uani 1 1 d . . .
N2 N 0.87558(15) -0.20976(15) 0.8135(3) 0.0660(9) Uani 1 1 d . . .
C3 C 0.98041(16) -0.02375(15) 0.7235(3) 0.0516(9) Uani 1 1 d . . .
N3 N 0.81800(16) -0.29397(15) 0.8273(3) 0.0727(10) Uani 1 1 d . . .
C4 C 0.95432(19) -0.05386(17) 0.8226(3) 0.0631(11) Uani 1 1 d . . .
H4 H 0.9623 -0.0448 0.9098 0.076 Uiso 1 1 calc . . .
N4 N 0.81331(15) -0.23511(15) 0.6378(3) 0.0680(10) Uani 1 1 d . . .
C5 C 0.9169(2) -0.09677(19) 0.7945(3) 0.0696(12) Uani 1 1 d . . .
H5 H 0.8988 -0.1165 0.8624 0.083 Uiso 1 1 calc . . .
N5 N 0.87859(16) -0.26796(17) 0.9921(3) 0.0815(12) Uani 1 1 d . . .
H5A H 0.9032 -0.2451 1.0275 0.098 Uiso 1 1 calc . . .
H5B H 0.8676 -0.2983 1.0337 0.098 Uiso 1 1 calc . . .
C6 C 0.90566(19) -0.11118(17) 0.6644(3) 0.0620(11) Uani 1 1 d . . .
N6 N 0.76100(19) -0.31544(18) 0.6548(3) 0.0907(13) Uani 1 1 d . . .
H6A H 0.7472 -0.3084 0.5778 0.109 Uiso 1 1 calc . . .
H6B H 0.7502 -0.3456 0.6973 0.109 Uiso 1 1 calc . . .
C7 C 0.93000(16) -0.08157(16) 0.5649(3) 0.0529(9) Uani 1 1 d . . .
H7 H 0.9214 -0.0904 0.4777 0.063 Uiso 1 1 calc . . .
C8 C 0.85151(18) -0.20167(17) 0.6968(3) 0.0618(11) Uani 1 1 d . . .
C9 C 0.79845(19) -0.28032(19) 0.7072(3) 0.0676(12) Uani 1 1 d . . .
C10 C 0.8575(2) -0.2565(2) 0.8733(4) 0.0757(13) Uani 1 1 d . . .
S10 S 0.60993(8) -0.29669(8) 0.74057(14) 0.1190(6) Uani 1 1 d . . .
O10 O 0.60776(19) -0.32164(18) 0.6096(4) 0.1161(14) Uani 1 1 d U . .
C10A C 0.5425(4) -0.2641(4) 0.7685(7) 0.161(3) Uani 1 1 d U . .
H10A H 0.5380 -0.2319 0.7104 0.241 Uiso 1 1 calc R . .
H10B H 0.5403 -0.2513 0.8581 0.241 Uiso 1 1 calc R . .
H10C H 0.5125 -0.2915 0.7520 0.241 Uiso 1 1 calc R . .
C10B C 0.5982(5) -0.3541(4) 0.8484(8) 0.183(4) Uani 1 1 d U . .
H10D H 0.6308 -0.3794 0.8466 0.275 Uiso 1 1 calc R . .
H10E H 0.5645 -0.3748 0.8216 0.275 Uiso 1 1 calc R . .
H10F H 0.5929 -0.3397 0.9360 0.275 Uiso 1 1 calc R . .
S20A S 0.80725(11) 0.02222(10) 0.7128(2) 0.0966(9) Uani 0.624(4) 1 d P A 1
O20 O 0.7787(2) 0.07298(17) 0.7705(4) 0.1279(15) Uani 1 1 d U A 1
C20A C 0.7837(5) 0.0142(5) 0.5629(9) 0.208(5) Uani 1 1 d U A 1
H20A H 0.7991 0.0441 0.5082 0.312 Uiso 1 1 calc R A 1
H20B H 0.7425 0.0163 0.5626 0.312 Uiso 1 1 calc R A 1
H20C H 0.7956 -0.0225 0.5297 0.312 Uiso 1 1 calc R A 1
C20B C 0.7724(5) -0.0380(4) 0.7760(11) 0.185(4) Uani 1 1 d U A 1
H20D H 0.7819 -0.0423 0.8674 0.278 Uiso 1 1 calc R A 1
H20E H 0.7844 -0.0715 0.7286 0.278 Uiso 1 1 calc R A 1
H20F H 0.7316 -0.0333 0.7669 0.278 Uiso 1 1 calc R A 1
S20B S 0.7482(2) 0.0172(2) 0.7014(5) 0.123(2) Uani 0.376(4) 1 d P A 2
O30 O 0.6296(3) -0.2139(3) 1.0130(7) 0.174(2) Uani 1 1 d . . .
C31 C 0.6859(5) -0.2238(5) 1.0395(14) 0.207(6) Uani 1 1 d . . .
H31A H 0.6949 -0.2637 1.0204 0.249 Uiso 1 1 calc R . .
H31B H 0.6931 -0.2173 1.1324 0.249 Uiso 1 1 calc R . .
C32 C 0.6161(5) -0.1548(5) 1.0385(13) 0.209(5) Uani 1 1 d . . .
H32A H 0.6204 -0.1470 1.1318 0.251 Uiso 1 1 calc R . .
H32B H 0.5764 -0.1474 1.0146 0.251 Uiso 1 1 calc R . .
C40 C 0.6930(6) -0.1593(6) 0.5391(15) 0.169(5) Uiso 0.743(12) 1 d P . .
C41 C 0.6042(10) -0.1801(10) 0.440(2) 0.087(7) Uiso 0.257(12) 1 d P . .
C42 C 0.6496(13) -0.1691(12) 0.391(3) 0.284(12) Uiso 0.743(12) 1 d P . .
C43A C 0.5952(7) -0.1195(7) 0.4319(16) 0.183(6) Uiso 0.743(12) 1 d P . .
C43B C 0.6234(15) -0.0794(16) 0.466(4) 0.143(12) Uiso 0.257(12) 1 d P . .
C60 C 0.9162(13) -0.3971(13) 1.239(3) 0.123(8) Uiso 0.25 1 d P . .
C61 C 0.906(3) -0.463(3) 1.312(5) 0.212(19) Uiso 0.25 1 d P . .
C62 C 0.939(2) -0.390(2) 1.416(6) 0.180(16) Uiso 0.25 1 d P . .
C63 C 0.9957(18) -0.4541(19) 1.200(4) 0.161(12) Uiso 0.25 1 d P . .
C64 C 0.945(2) -0.392(2) 1.329(7) 0.177(16) Uiso 0.25 1 d P . .
C65 C 0.8936(19) -0.492(2) 1.225(5) 0.184(15) Uiso 0.25 1 d P . .
C66 C 0.9038(19) -0.425(2) 1.122(4) 0.168(13) Uiso 0.25 1 d P . .
C67 C 0.916(2) -0.366(2) 1.494(5) 0.187(16) Uiso 0.25 1 d P . .
C68 C 0.8733(16) -0.4379(16) 1.241(4) 0.148(11) Uiso 0.25 1 d P . .
C69 C 0.9370(17) -0.3920(16) 1.147(4) 0.144(10) Uiso 0.25 1 d P . .
C70 C 0.962(2) -0.422(2) 1.252(5) 0.172(13) Uiso 0.25 1 d P . .
C71 C 0.9277(12) -0.3373(12) 1.638(3) 0.115(8) Uiso 0.25 1 d P . .
C72 C 0.5986(12) -0.1835(12) 0.515(3) 0.109(8) Uiso 0.25 1 d P . .
C73 C 0.962(2) -0.516(2) 1.169(5) 0.174(17) Uiso 0.20 1 d P . .
C74 C 0.915(3) -0.474(3) 1.087(6) 0.19(2) Uiso 0.20 1 d P . .

loop_
_atom_site_aniso_label
_atom_site_aniso_U_11
_atom_site_aniso_U_22
_atom_site_aniso_U_33
_atom_site_aniso_U_23
_atom_site_aniso_U_13
_atom_site_aniso_U_12
C1 0.056(3) 0.056(3) 0.027(3) 0.000 0.000 0.000
N1 0.084(2) 0.086(2) 0.0408(14) 0.0035(15) -0.0051(14) -0.030(2)
C2 0.054(2) 0.054(2) 0.0353(14) -0.0015(15) 0.0055(14) 0.0038(17)
N2 0.082(2) 0.076(2) 0.0397(14) 0.0074(14) -0.0028(15) -0.0313(18)
C3 0.058(2) 0.059(2) 0.0376(14) 0.0010(15) -0.0088(15) 0.0002(15)
N3 0.096(3) 0.082(2) 0.0398(15) 0.0051(15) -0.0063(15) -0.038(2)
C4 0.089(3) 0.072(3) 0.0283(14) -0.0055(16) 0.0059(16) -0.019(2)
N4 0.083(2) 0.082(2) 0.0385(15) 0.0001(16) -0.0011(15) -0.0222(19)
C5 0.091(3) 0.076(3) 0.0415(17) -0.0022(17) 0.0097(19) -0.030(2)
N5 0.102(3) 0.089(3) 0.0529(18) 0.0180(18) -0.0207(18) -0.034(2)
C6 0.079(3) 0.064(3) 0.0430(17) -0.0011(17) -0.0053(17) -0.015(2)
N6 0.120(3) 0.103(3) 0.0496(17) 0.0081(18) -0.0145(19) -0.051(3)
C7 0.061(2) 0.067(2) 0.0313(14) -0.0041(16) -0.0010(15) -0.001(2)
C8 0.076(3) 0.074(3) 0.0356(17) 0.0022(18) 0.0018(17) -0.017(2)
C9 0.087(3) 0.076(3) 0.0392(18) -0.0083(18) 0.0036(19) -0.028(2)
C10 0.092(3) 0.097(3) 0.0384(18) 0.001(2) -0.0040(19) -0.030(3)
S10 0.1347(13) 0.1504(14) 0.0720(8) -0.0298(9) 0.0067(8) -0.0276(11)
O10 0.142(3) 0.128(3) 0.078(2) -0.029(2) 0.026(2) -0.044(2)
C10A 0.171(7) 0.209(8) 0.102(5) -0.009(5) 0.016(5) 0.070(6)
C10B 0.239(10) 0.199(9) 0.111(5) 0.041(6) 0.034(6) 0.054(8)
S20A 0.106(2) 0.0901(16) 0.0937(14) -0.0105(11) 0.0095(12) 0.0190(12)
O20 0.206(4) 0.094(3) 0.084(2) -0.021(2) -0.004(3) 0.055(3)
C20A 0.263(11) 0.214(10) 0.146(6) -0.071(7) 0.087(7) -0.076(9)
C20B 0.216(9) 0.146(6) 0.194(9) 0.042(7) 0.021(8) 0.024(7)
S20B 0.124(4) 0.145(4) 0.101(3) -0.008(3) 0.004(2) 0.033(3)
O30 0.158(6) 0.173(6) 0.191(6) 0.022(5) -0.014(4) 0.002(5)
C31 0.167(9) 0.214(11) 0.240(15) 0.028(9) -0.074(9) 0.018(8)
C32 0.178(10) 0.222(13) 0.227(14) -0.002(9) 0.030(8) 0.064(10)

loop_
_geom_bond_atom_site_label_1
_geom_bond_atom_site_label_2
_geom_bond_distance
_geom_bond_site_symmetry_2
_geom_bond_publ_flag
C1 C2 1.519(3) 3_666 y
C1 C2 1.519(3) 4_646 y
C1 C2 1.519(3) 2_755 y
C1 C2 1.519(3) . y
N1 C8 1.356(5) . y
N1 C6 1.413(5) . y
C2 C3 1.394(4) . y
C2 C7 1.396(5) . y
N2 C10 1.328(5) . y
N2 C8 1.338(5) . y
C3 C4 1.383(5) . y
C3 C3 1.448(7) 2_755 y
N3 C9 1.355(5) . y
N3 C10 1.366(5) . y
C4 C5 1.370(6) . y
N4 C9 1.326(5) . y
N4 C8 1.339(5) . y
C5 C6 1.403(5) . y
N5 C10 1.344(5) . y
C6 C7 1.363(5) . y
N6 C9 1.322(5) . y
S10 O10 1.468(4) . y
S10 C10B 1.768(9) . y
S10 C10A 1.783(7) . y
S20A O20 1.492(4) . y
S20A C20A 1.646(10) . y
S20A C20B 1.760(10) . y
O30 C31 1.373(11) . y
O30 C32 1.449(12) . y
C31 C31 1.50(2) 8_557 y
C32 C32 1.51(2) 8_557 y
C40 C42 0.94(3) 8_556 y
C40 C41 1.35(3) 8_556 y
C40 C40 1.38(3) 8_556 y
C40 C72 1.55(3) 8_556 y
C40 C42 1.84(3) . y
C41 C72 0.79(3) . y
C41 C42 1.21(3) . y
C41 C40 1.35(3) 8_556 y
C41 C43A 1.44(3) . y
C41 C43B 1.75(5) 8_556 y
C42 C40 0.94(3) 8_556 y
C42 C72 1.78(4) . y
C42 C43A 1.78(3) . y
C43A C43B 1.11(4) 8_556 y
C43A C43B 1.20(3) . y
C43A C43A 1.61(3) 8_556 y
C43A C72 1.73(3) . y
C43B C43A 1.11(4) 8_556 y
C43B C72 1.50(4) 8_556 y
C43B C43B 1.62(8) 8_556 y
C43B C41 1.75(5) 8_556 y
C60 C69 1.07(4) . y
C60 C64 1.15(6) . y
C60 C70 1.23(5) . y
C60 C68 1.39(4) . y
C60 C66 1.39(5) . y
C60 C61 1.73(6) . y
C60 C62 1.91(7) . y
C61 C65 1.16(6) . y
C61 C68 1.20(6) . y
C61 C70 1.74(7) . y
C61 C71 1.87(7) 8_558 y
C61 C64 1.91(7) . y
C62 C64 0.91(6) . y
C62 C67 1.12(7) . y
C62 C70 1.92(8) . y
C63 C70 1.22(5) . y
C63 C73 1.25(6) 2_745 y
C63 C73 1.70(6) . y
C64 C70 1.12(6) . y
C64 C69 1.88(8) . y
C64 C67 1.93(8) . y
C65 C68 1.36(5) . y
C65 C74 1.55(7) . y
C65 C73 1.80(7) . y
C65 C66 1.90(6) . y
C66 C69 1.13(5) . y
C66 C74 1.24(6) . y
C66 C68 1.44(5) . y
C66 C70 1.91(6) . y
C67 C71 1.65(6) . y
C67 C67 1.67(9) 8_558 y
C68 C71 1.53(5) 8_558 y
C69 C70 1.42(5) . y
C71 C68 1.53(5) 8_558 y
C71 C61 1.87(7) 8_558 y
C72 C43B 1.50(4) 8_556 y
C72 C40 1.55(3) 8_556 y
C73 C63 1.25(6) 2_745 y
C73 C74 1.70(9) . y
C73 C73 1.95(11) 2_745 y
